data_7212432
loop_
_publ_author_name
'Brondel, Nicolas'
'Moynihan, Eamonn J. A.'
'Lehane, K. Niamh'
'Eccles, Kevin S.'
'Elcoate, Curtis J.'
'Coles, Simon J.'
'Lawrence, Simon E.'
'Maguire, Anita R.'

_publ_section_title
;
 Does intermolecular S&#xE001;O&#x22EF;H--C--S&#xE001;O hydrogen bonding
 in sulfoxides and sulfones provide a robust supramolecular synthon in the
 solid state?
;
_journal_issue 10
_journal_name_full CrystEngComm
_journal_page_first 2910
_journal_paper_doi 10.1039/c000371a
_journal_volume 12
_journal_year 2010
_chemical_formula_moiety 'C15 H16 O2 S'
_chemical_formula_sum 'C15 H16 O2 S'
_chemical_formula_weight 260.34
_chemical_name_systematic
;
?
;
_space_group_IT_number 14
_symmetry_cell_setting monoclinic
_symmetry_space_group_name_Hall '-P 2ybc'
_symmetry_space_group_name_H-M 'P 1 21/c 1'
_atom_sites_solution_hydrogens geom
_atom_sites_solution_primary direct
_atom_sites_solution_secondary difmap
_audit_creation_method SHELXL-97
_cell_angle_alpha 90.00
_cell_angle_beta 90.494(7)
_cell_angle_gamma 90.00
_cell_formula_units_Z 4
_cell_length_a 30.458(3)
_cell_length_b 5.4558(6)
_cell_length_c 8.0849(5)
_cell_measurement_reflns_used 25
_cell_measurement_temperature 293(2)
_cell_measurement_theta_max 15.32
_cell_measurement_theta_min 8.46
_cell_volume 1343.4(2)
_computing_cell_refinement 'Nonius MACH3'
_computing_data_collection 'Nonius MACH3'
_computing_data_reduction 'PLATON (Spek, 2002)'
_computing_molecular_graphics 'PLATON (Spek, 2002)'
_computing_publication_material 'SHELXL-97; PLATON'
_computing_structure_refinement 'SHELXL-97 (Sheldrick, 1997)'
_computing_structure_solution 'SHELXS-97 (Sheldrick, 1990)'
_diffrn_ambient_temperature 293(2)
_diffrn_measured_fraction_theta_full 1.00
_diffrn_measured_fraction_theta_max 1.00
_diffrn_measurement_device_type 'Nonius MACH3'
_diffrn_measurement_method '\w-2\q scans'
_diffrn_radiation_monochromator graphite
_diffrn_radiation_source 'fine-focus sealed tube'
_diffrn_radiation_type MoK\a
_diffrn_radiation_wavelength 0.71073
_diffrn_reflns_av_R_equivalents 0.0805
_diffrn_reflns_av_sigmaI/netI 0.0484
_diffrn_reflns_limit_h_max 36
_diffrn_reflns_limit_h_min -36
_diffrn_reflns_limit_k_max 1
_diffrn_reflns_limit_k_min -6
_diffrn_reflns_limit_l_max 9
_diffrn_reflns_limit_l_min -1
_diffrn_reflns_number 3712
_diffrn_reflns_theta_full 25.51
_diffrn_reflns_theta_max 25.51
_diffrn_reflns_theta_min 2.01
_diffrn_standards_decay_% 0
_diffrn_standards_number 3
_exptl_absorpt_coefficient_mu 0.232
_exptl_absorpt_correction_type none
_exptl_crystal_colour colourless
_exptl_crystal_density_diffrn 1.287
_exptl_crystal_density_method 'not measured'
_exptl_crystal_description blocks
_exptl_crystal_F_000 552
_exptl_crystal_size_max 0.34
_exptl_crystal_size_mid 0.28
_exptl_crystal_size_min 0.17
_refine_diff_density_max 0.180
_refine_diff_density_min -0.266
_refine_diff_density_rms 0.041
_refine_ls_extinction_method none
_refine_ls_goodness_of_fit_ref 1.014
_refine_ls_hydrogen_treatment constr
_refine_ls_matrix_type full
_refine_ls_number_parameters 165
_refine_ls_number_reflns 2500
_refine_ls_number_restraints 0
_refine_ls_restrained_S_all 1.014
_refine_ls_R_factor_all 0.0866
_refine_ls_R_factor_gt 0.0400
_refine_ls_shift/su_max 0.000
_refine_ls_shift/su_mean 0.000
_refine_ls_structure_factor_coef Fsqd
_refine_ls_weighting_details 'calc w=1/[\s^2^(Fo^2^)+(0.0357P)^2^+0.6900P] where P=(Fo^2^+2Fc^2^)/3'
_refine_ls_weighting_scheme calc
_refine_ls_wR_factor_gt 0.0876
_refine_ls_wR_factor_ref 0.1069
_reflns_number_gt 1702
_reflns_number_total 2500
_reflns_threshold_expression >2sigma(I)
_cod_data_source_file c000371a.txt
_cod_data_source_block compound_02
_cod_original_sg_symbol_H-M 'P 21/c'
_cod_database_code 7212432

loop_
_symmetry_equiv_pos_as_xyz
'x, y, z'
'-x, y+1/2, -z+1/2'
'-x, -y, -z'
'x, -y-1/2, z-1/2'

loop_
_atom_site_label
_atom_site_type_symbol
_atom_site_fract_x
_atom_site_fract_y
_atom_site_fract_z
_atom_site_U_iso_or_equiv
_atom_site_adp_type
_atom_site_occupancy
_atom_site_symmetry_multiplicity
_atom_site_calc_flag
_atom_site_refinement_flags
C1 C 0.46535(8) -0.2489(6) 0.4149(4) 0.0748(8) Uani 1 1 d .
H1A H 0.4521 -0.2567 0.5220 0.112 Uiso 1 1 calc R
H1B H 0.4967 -0.2392 0.4274 0.112 Uiso 1 1 calc R
H1C H 0.4578 -0.3932 0.3529 0.112 Uiso 1 1 calc R
O2 O 0.44985(5) -0.0384(4) 0.3296(2) 0.0671(5) Uani 1 1 d .
C3 C 0.40572(7) -0.0259(4) 0.2922(3) 0.0481(6) Uani 1 1 d .
C4 C 0.39295(8) 0.1698(5) 0.1937(3) 0.0574(6) Uani 1 1 d .
H4 H 0.4139 0.2807 0.1568 0.069 Uiso 1 1 calc R
C5 C 0.34961(8) 0.2011(4) 0.1501(3) 0.0530(6) Uani 1 1 d .
H5 H 0.3414 0.3349 0.0855 0.064 Uiso 1 1 calc R
C6 C 0.31780(7) 0.0355(4) 0.2012(3) 0.0447(5) Uani 1 1 d .
C7 C 0.33103(8) -0.1608(4) 0.2982(3) 0.0519(6) Uani 1 1 d .
H7 H 0.3103 -0.2744 0.3330 0.062 Uiso 1 1 calc R
C8 C 0.37476(7) -0.1908(4) 0.3443(3) 0.0504(6) Uani 1 1 d .
H8 H 0.3830 -0.3226 0.4105 0.060 Uiso 1 1 calc R
S9 S 0.26322(2) 0.08675(14) 0.13171(8) 0.0624(2) Uani 1 1 d .
C10 C 0.23047(7) -0.0766(5) 0.2805(3) 0.0576(6) Uani 1 1 d .
H10A H 0.2375 -0.2500 0.2776 0.069 Uiso 1 1 calc R
H10B H 0.2366 -0.0157 0.3911 0.069 Uiso 1 1 calc R
C11 C 0.18272(7) -0.0376(4) 0.2369(3) 0.0469(6) Uani 1 1 d .
C12 C 0.15945(8) 0.1612(4) 0.2954(3) 0.0510(6) Uani 1 1 d .
H12 H 0.1735 0.2738 0.3641 0.061 Uiso 1 1 calc R
C13 C 0.11567(8) 0.1968(4) 0.2542(3) 0.0494(6) Uani 1 1 d .
H13 H 0.1006 0.3315 0.2955 0.059 Uiso 1 1 calc R
C14 C 0.09448(7) 0.0311(4) 0.1514(2) 0.0443(5) Uani 1 1 d .
C15 C 0.11738(8) -0.1677(4) 0.0907(3) 0.0500(6) Uani 1 1 d .
H15 H 0.1034 -0.2787 0.0205 0.060 Uiso 1 1 calc R
C16 C 0.16094(8) -0.2020(5) 0.1338(3) 0.0507(6) Uani 1 1 d .
H16 H 0.1759 -0.3373 0.0931 0.061 Uiso 1 1 calc R
O17 O 0.05130(5) 0.0488(3) 0.1008(2) 0.0607(5) Uani 1 1 d .
C18 C 0.02695(8) 0.2567(6) 0.1545(4) 0.0713(8) Uani 1 1 d .
H18A H 0.0257 0.2575 0.2731 0.107 Uiso 1 1 calc R
H18B H -0.0023 0.2490 0.1095 0.107 Uiso 1 1 calc R
H18C H 0.0411 0.4037 0.1171 0.107 Uiso 1 1 calc R

loop_
_atom_site_aniso_label
_atom_site_aniso_U_11
_atom_site_aniso_U_22
_atom_site_aniso_U_33
_atom_site_aniso_U_23
_atom_site_aniso_U_13
_atom_site_aniso_U_12
C1 0.0489(15) 0.093(2) 0.0821(19) 0.0086(17) -0.0123(14) 0.0089(15)
O2 0.0435(10) 0.0783(13) 0.0795(12) 0.0080(11) -0.0060(8) -0.0047(9)
C3 0.0427(12) 0.0551(15) 0.0463(12) -0.0066(11) 0.0003(10) 0.0003(11)
C4 0.0522(15) 0.0532(16) 0.0669(15) 0.0068(13) 0.0035(12) -0.0118(12)
C5 0.0557(15) 0.0446(14) 0.0587(14) 0.0090(12) -0.0007(11) -0.0015(12)
C6 0.0459(12) 0.0458(13) 0.0425(11) -0.0007(11) 0.0027(9) 0.0005(11)
C7 0.0459(13) 0.0494(15) 0.0604(14) 0.0115(12) 0.0016(11) -0.0037(11)
C8 0.0492(14) 0.0488(14) 0.0532(13) 0.0070(11) 0.0009(10) 0.0031(11)
S9 0.0489(4) 0.0763(5) 0.0619(4) 0.0236(4) -0.0022(3) 0.0032(3)
C10 0.0489(14) 0.0661(17) 0.0579(14) 0.0124(13) -0.0045(11) -0.0005(13)
C11 0.0474(13) 0.0519(14) 0.0413(12) 0.0086(11) -0.0002(10) -0.0032(11)
C12 0.0557(15) 0.0492(15) 0.0479(13) -0.0039(11) -0.0100(10) -0.0046(12)
C13 0.0549(14) 0.0455(14) 0.0477(13) -0.0012(11) -0.0004(10) 0.0054(11)
C14 0.0437(12) 0.0496(14) 0.0394(11) 0.0052(10) -0.0006(9) -0.0049(11)
C15 0.0514(14) 0.0485(14) 0.0500(13) -0.0089(11) -0.0029(10) -0.0080(11)
C16 0.0550(14) 0.0470(14) 0.0502(13) -0.0016(11) 0.0063(11) 0.0023(12)
O17 0.0451(9) 0.0698(12) 0.0672(10) -0.0041(9) -0.0080(8) -0.0006(9)
C18 0.0525(16) 0.081(2) 0.0807(18) 0.0044(17) -0.0048(13) 0.0113(15)

loop_
_atom_type_symbol
_atom_type_description
_atom_type_scat_dispersion_real
_atom_type_scat_dispersion_imag
_atom_type_scat_source
C C 0.0033 0.0016 'International Tables Vol C Tables 4.2.6.8 and 6.1.1.4'
H H 0.0000 0.0000 'International Tables Vol C Tables 4.2.6.8 and 6.1.1.4'
O O 0.0106 0.0060 'International Tables Vol C Tables 4.2.6.8 and 6.1.1.4'
S S 0.1246 0.1234 'International Tables Vol C Tables 4.2.6.8 and 6.1.1.4'

loop_
_geom_angle_atom_site_label_1
_geom_angle_atom_site_label_2
_geom_angle_atom_site_label_3
_geom_angle
C3 O2 C1 117.8(2)
C8 C3 O2 124.9(2)
C8 C3 C4 119.4(2)
O2 C3 C4 115.7(2)
C5 C4 C3 120.5(2)
C4 C5 C6 120.9(2)
C7 C6 C5 118.1(2)
C7 C6 S9 124.68(18)
C5 C6 S9 117.22(18)
C6 C7 C8 121.1(2)
C3 C8 C7 120.0(2)
C6 S9 C10 103.48(10)
C11 C10 S9 108.20(15)
C12 C11 C16 117.9(2)
C12 C11 C10 121.8(2)
C16 C11 C10 120.2(2)
C11 C12 C13 121.6(2)
C14 C13 C12 119.7(2)
O17 C14 C15 115.7(2)
O17 C14 C13 124.9(2)
C15 C14 C13 119.5(2)
C16 C15 C14 120.2(2)
C15 C16 C11 121.1(2)
C14 O17 C18 117.63(19)

loop_
_geom_bond_atom_site_label_1
_geom_bond_atom_site_label_2
_geom_bond_distance
C1 O2 1.418(3)
O2 C3 1.377(3)
C3 C8 1.372(3)
C3 C4 1.386(3)
C4 C5 1.374(3)
C5 C6 1.390(3)
C6 C7 1.385(3)
C6 S9 1.772(2)
C7 C8 1.390(3)
S9 C10 1.804(2)
C10 C11 1.508(3)
C11 C12 1.381(3)
C11 C16 1.389(3)
C12 C13 1.385(3)
C13 C14 1.384(3)
C14 O17 1.377(2)
C14 C15 1.382(3)
C15 C16 1.382(3)
O17 C18 1.425(3)

loop_
_geom_torsion_atom_site_label_1
_geom_torsion_atom_site_label_2
_geom_torsion_atom_site_label_3
_geom_torsion_atom_site_label_4
_geom_torsion
C1 O2 C3 C8 6.4(3)
C1 O2 C3 C4 -173.3(2)
C8 C3 C4 C5 0.9(4)
O2 C3 C4 C5 -179.4(2)
C3 C4 C5 C6 -1.1(4)
C4 C5 C6 C7 0.4(3)
C4 C5 C6 S9 -177.73(19)
C5 C6 C7 C8 0.5(3)
S9 C6 C7 C8 178.49(18)
O2 C3 C8 C7 -179.6(2)
C4 C3 C8 C7 0.0(3)
C6 C7 C8 C3 -0.7(4)
C7 C6 S9 C10 23.8(2)
C5 C6 S9 C10 -158.22(19)
C6 S9 C10 C11 177.90(17)
S9 C10 C11 C12 -87.4(2)
S9 C10 C11 C16 91.8(2)
C16 C11 C12 C13 0.4(3)
C10 C11 C12 C13 179.6(2)
C11 C12 C13 C14 -0.4(3)
C12 C13 C14 O17 -179.3(2)
C12 C13 C14 C15 -0.2(3)
O17 C14 C15 C16 179.9(2)
C13 C14 C15 C16 0.7(3)
C14 C15 C16 C11 -0.7(3)
C12 C11 C16 C15 0.1(3)
C10 C11 C16 C15 -179.1(2)
C15 C14 O17 C18 -177.3(2)
C13 C14 O17 C18 1.9(3)
